data_8100417
loop_
_publ_author_name
'Xie, Qin-Xing'
'Nesper, Reinhard'

_publ_section_title
;
Crystal structure of sodium strontium monogermanide, Na~x~Sr1~--x~Ge 
(x = 0.14)
;
_journal_issue 3
_journal_name_full 'Zeitschrift f\"ur Kristallographie - New Crystal Structures'
_journal_page_first 291
_journal_page_last 292
_journal_paper_doi 10.1524/ncrs.2003.218.3.291
_journal_volume 218
_journal_year 2003
_chemical_formula_structural 'Na0.14 Sr0.86 Ge'
_chemical_formula_sum 'Ge Na0.14 Sr0.86'
_chemical_formula_weight 151.16
_space_group_IT_number 63
_symmetry_cell_setting orthorhombic
_symmetry_space_group_name_Hall '-C 2c 2'
_symmetry_space_group_name_H-M 'C m c m'
_cell_angle_alpha 90.00
_cell_angle_beta 90.00
_cell_angle_gamma 90.00
_cell_formula_units_Z 4
_cell_length_a 4.828(1)
_cell_length_b 11.309(3)
_cell_length_c 4.124(1)
_cell_measurement_temperature 293(2)
_cell_volume 225.17(9)
_diffrn_ambient_temperature 293(2)
_exptl_crystal_density_diffrn 4.459
_cod_depositor_comments
;
 Moving the _atom_site_Wyckoff_symbol data item into the _atom_site loop.

 Antanas Vaitkus,
 2017-01-10
;
_cod_original_formula_sum 'Ge1 Na0.14 Sr0.86'
_cod_database_code 8100417

loop_
_symmetry_equiv_pos_as_xyz
'x, y, z'
'-x, -y, z+1/2'
'-x, y, -z+1/2'
'x, -y, -z'
'x+1/2, y+1/2, z'
'-x+1/2, -y+1/2, z+1/2'
'-x+1/2, y+1/2, -z+1/2'
'x+1/2, -y+1/2, -z'
'-x, -y, -z'
'x, y, -z-1/2'
'x, -y, z-1/2'
'-x, y, z'
'-x+1/2, -y+1/2, -z'
'x+1/2, y+1/2, -z-1/2'
'x+1/2, -y+1/2, z-1/2'
'-x+1/2, y+1/2, z'

loop_
_atom_site_label
_atom_site_type_symbol
_atom_site_fract_x
_atom_site_fract_y
_atom_site_fract_z
_atom_site_U_iso_or_equiv
_atom_site_adp_type
_atom_site_occupancy
_atom_site_symmetry_multiplicity
_atom_site_Wyckoff_symbol
_atom_site_calc_flag
_atom_site_refinement_flags
_atom_site_disorder_assembly
_atom_site_disorder_group
Sr1 Sr 0.0000 0.13783(17) 0.2500 0.0193(8) Uani 0.859(12) 4 c d SP . .
Na1 Na 0.0000 0.13783(17) 0.2500 0.0193(8) Uani 0.141(12) 4 c d SP . .
Ge1 Ge 0.0000 0.42982(18) 0.2500 0.0188(7) Uani 1 4 c d S . .

loop_
_atom_site_aniso_label
_atom_site_aniso_U_11
_atom_site_aniso_U_22
_atom_site_aniso_U_33
_atom_site_aniso_U_23
_atom_site_aniso_U_13
_atom_site_aniso_U_12
Sr1 0.0201(11) 0.0230(14) 0.0146(11) 0.000 0.000 0.000
Na1 0.0201(11) 0.0230(14) 0.0146(11) 0.000 0.000 0.000
Ge1 0.0211(11) 0.0227(12) 0.0125(11) 0.000 0.000 0.000

loop_
_geom_bond_atom_site_label_1
_geom_bond_atom_site_label_2
_geom_bond_distance
_geom_bond_site_symmetry_2
_geom_bond_publ_flag
Sr1 Ge1 3.2657(9) 13_455 ?
Sr1 Ge1 3.2657(9) 13_556 ?
Sr1 Ge1 3.2657(9) 13_456 ?
Sr1 Ge1 3.2657(9) 13 ?
Sr1 Ge1 3.302(3) . ?
Sr1 Ge1 3.3707(19) 5_445 ?
Sr1 Ge1 3.3707(19) 5_545 ?
Sr1 Sr1 3.738(3) 9 ?
Sr1 Na1 3.738(3) 9 ?
Sr1 Sr1 3.738(3) 9_556 ?
Sr1 Na1 3.738(3) 9_556 ?
Sr1 Na1 4.064(2) 13_556 ?
Ge1 Ge1 2.602(3) 9_566 ?
Ge1 Ge1 2.602(3) 9_565 ?
Ge1 Na1 3.2657(9) 13_455 ?
Ge1 Sr1 3.2657(9) 13_455 ?
Ge1 Na1 3.2657(9) 13_556 ?
Ge1 Sr1 3.2657(9) 13_556 ?
Ge1 Na1 3.2657(9) 13_456 ?
Ge1 Sr1 3.2657(9) 13_456 ?
Ge1 Sr1 3.2657(9) 13 ?
Ge1 Na1 3.2657(9) 13 ?
